data_7057666
loop_
_publ_author_name
'Kaushal, Mani'
'Lobana, Tarlok S.'
'Nim, Lovedeep'
'Kaur, Jaskamal'
'Bala, Ritu'
'Hundal, Geeta'
'Arora, Daljit S.'
'Garcia-Santos, Isabel'
'Duff, Courtney E.'
'Jasinski, Jerry P.'

_publ_section_title
;
 Synthesis, structures, antimicrobial activity and biosafety evaluation of
 pyridine-2-formaldehyde-N-susbtituted-thiosemicarbazonates of copper(ii)
;
_journal_issue 19
_journal_name_full 'New Journal of Chemistry'
_journal_page_first 15879
_journal_paper_doi 10.1039/C8NJ03619E
_journal_volume 42
_journal_year 2018
_chemical_formula_moiety 'C18 H22 Br2 Cu2 N8 S2'
_chemical_formula_sum 'C18 H22 Br2 Cu2 N8 S2'
_chemical_formula_weight 701.45
_space_group_crystal_system monoclinic
_space_group_IT_number 14
_space_group_name_Hall '-P 2ybc'
_space_group_name_H-M_alt 'P 1 21/c 1'
_symmetry_space_group_name_Hall '-P 2ybc'
_symmetry_space_group_name_H-M 'P 1 21/c 1'
_atom_sites_solution_hydrogens geom
_atom_sites_solution_primary dual
_audit_creation_date 2017-05-19
_audit_creation_method
;
Olex2 1.2
(compiled 2017.03.28 svn.r3405 for OlexSys, GUI svn.r5337)
;
_audit_update_record
;
2017-05-19 deposited with the CCDC.
2018-08-23 downloaded from the CCDC.
;
_cell_angle_alpha 90
_cell_angle_beta 111.788(5)
_cell_angle_gamma 90
_cell_formula_units_Z 4
_cell_length_a 14.1753(7)
_cell_length_b 17.1735(6)
_cell_length_c 10.5732(4)
_cell_measurement_reflns_used 6628
_cell_measurement_temperature 173(2)
_cell_measurement_theta_max 32.2930
_cell_measurement_theta_min 3.8180
_cell_volume 2390.06(19)
_computing_cell_refinement 'CrysAlisPro (Agilent, 2012)'
_computing_data_collection 'CrysAlisPro (Agilent, 2012)'
_computing_data_reduction 'CrysAlisRed (Agilent, 2012)'
_computing_molecular_graphics 'Olex2 (Dolomanov et al., 2009)'
_computing_publication_material 'Olex2 (Dolomanov et al., 2009)'
_computing_structure_refinement 'ShelXL (Sheldrick, 2015)'
_computing_structure_solution 'ShelXT (Sheldrick, 2015)'
_diffrn_ambient_temperature 173(2)
_diffrn_detector_area_resol_mean 16.0416
_diffrn_measured_fraction_theta_full 0.997
_diffrn_measured_fraction_theta_max 0.928
_diffrn_measurement_device_type Rigaku-OxfordDiffracti0on
_diffrn_measurement_method '\w scans'
_diffrn_radiation_type MoK\a
_diffrn_radiation_wavelength 0.71073
_diffrn_reflns_av_R_equivalents 0.0965
_diffrn_reflns_av_unetI/netI 0.1179
_diffrn_reflns_Laue_measured_fraction_full 0.997
_diffrn_reflns_Laue_measured_fraction_max 0.928
_diffrn_reflns_limit_h_max 21
_diffrn_reflns_limit_h_min -21
_diffrn_reflns_limit_k_max 25
_diffrn_reflns_limit_k_min -25
_diffrn_reflns_limit_l_max 12
_diffrn_reflns_limit_l_min -16
_diffrn_reflns_number 30586
_diffrn_reflns_point_group_measured_fraction_full 0.997
_diffrn_reflns_point_group_measured_fraction_max 0.928
_diffrn_reflns_theta_full 26.000
_diffrn_reflns_theta_max 32.796
_diffrn_reflns_theta_min 3.239
_exptl_absorpt_coefficient_mu 5.322
_exptl_absorpt_correction_T_max 1.00000
_exptl_absorpt_correction_T_min 0.25697
_exptl_absorpt_correction_type multi-scan
_exptl_absorpt_process_details
;
CrysAlisPro, Agilent Technologies,
Version 1.171.37.31 (release 14-01-2014 CrysAlis171 .NET)
(compiled Jan 14 2014,18:38:05)
Empirical absorption correction using spherical harmonics,
 implemented in SCALE3 ABSPACK scaling algorithm.
;
_exptl_crystal_colour 'metallic blackish violet'
_exptl_crystal_colour_lustre metallic
_exptl_crystal_colour_modifier blackish
_exptl_crystal_colour_primary violet
_exptl_crystal_density_diffrn 1.949
_exptl_crystal_description block
_exptl_crystal_F_000 1384
_exptl_crystal_size_max 0.36
_exptl_crystal_size_mid 0.2
_exptl_crystal_size_min 0.17
_refine_diff_density_max 1.241
_refine_diff_density_min -1.230
_refine_diff_density_rms 0.191
_refine_ls_extinction_method none
_refine_ls_goodness_of_fit_ref 1.034
_refine_ls_hydrogen_treatment constr
_refine_ls_matrix_type full
_refine_ls_number_parameters 291
_refine_ls_number_reflns 8213
_refine_ls_number_restraints 0
_refine_ls_restrained_S_all 1.034
_refine_ls_R_factor_all 0.1312
_refine_ls_R_factor_gt 0.0613
_refine_ls_shift/su_max 0.001
_refine_ls_shift/su_mean 0.000
_refine_ls_structure_factor_coef Fsqd
_refine_ls_weighting_details 'w=1/[\s^2^(Fo^2^)+(0.0347P)^2^+0.3480P] where P=(Fo^2^+2Fc^2^)/3'
_refine_ls_weighting_scheme calc
_refine_ls_wR_factor_gt 0.0987
_refine_ls_wR_factor_ref 0.1231
_reflns_Friedel_coverage 0.000
_reflns_number_gt 4771
_reflns_number_total 8213
_reflns_threshold_expression 'I > 2\s(I)'
_cod_data_source_file c8nj03619e2.cif
_cod_data_source_block jpl-122-e
_cod_depositor_comments 'Adding full bibliography for 7057663--7057667.cif.'
_cod_original_cell_volume 2390.04(19)
_cod_database_code 7057666
_shelx_shelxl_version_number 2016/6
_shelx_space_group_comment
;
The symmetry employed for this shelxl refinement is uniquely defined
by the following loop, which should always be used as a source of
symmetry information in preference to the above space-group names.
They are only intended as comments.
;
_olex2_refinement_description
;
1. Fixed Uiso
 At 1.2 times of:
  All C(H) groups, All C(H,H) groups, All N(H) groups
 At 1.5 times of:
  All C(H,H,H) groups
2.a Secondary CH2 refined with riding coordinates:
 C8(H8A,H8B), C17(H17A,H17B)
2.b Aromatic/amide H refined with riding coordinates:
 N4(H4), N8(H8), C2(H2), C4(H4A), C5(H5), C6(H6), C7(H7), C11(H11), C13(H13),
 C14(H14), C15(H15), C16(H16)
2.c Idealised Me refined as rotating group:
 C9(H9A,H9B,H9C), C18(H18A,H18B,H18C)
;
_olex2_exptl_crystal_mounting_method 'Nylon Loop'
_olex2_submission_original_sample_id JPL-122-E
_olex2_submission_special_instructions 'No special instructions were received'

loop_
_space_group_symop_operation_xyz
'x, y, z'
'-x, y+1/2, -z+1/2'
'-x, -y, -z'
'x, -y-1/2, z-1/2'

loop_
_atom_site_label
_atom_site_type_symbol
_atom_site_fract_x
_atom_site_fract_y
_atom_site_fract_z
_atom_site_U_iso_or_equiv
_atom_site_adp_type
_atom_site_occupancy
_atom_site_site_symmetry_order
_atom_site_calc_flag
_atom_site_refinement_flags_posn
Br1 Br 0.81062(4) 0.44380(3) 0.50022(5) 0.02759(13) Uani 1 1 d .
Br2 Br 0.66788(4) 0.61133(3) 0.08327(5) 0.02765(12) Uani 1 1 d .
Cu1 Cu 0.82436(4) 0.37460(3) 0.31101(5) 0.02015(13) Uani 1 1 d .
Cu2 Cu 0.74177(4) 0.49485(3) 0.03443(5) 0.01963(13) Uani 1 1 d .
S1 S 0.66155(9) 0.39258(6) 0.16531(11) 0.0204(2) Uani 1 1 d .
S2 S 0.89288(9) 0.50524(7) 0.21056(11) 0.0218(2) Uani 1 1 d .
N1 N 0.7372(3) 0.2677(2) 0.0733(4) 0.0241(8) Uani 1 1 d .
N2 N 0.8202(3) 0.2879(2) 0.1839(4) 0.0194(8) Uani 1 1 d .
N3 N 0.9685(3) 0.3344(2) 0.4005(4) 0.0221(8) Uani 1 1 d .
N4 N 0.5720(3) 0.2992(2) -0.0448(4) 0.0250(9) Uani 1 1 d .
H4 H 0.518061 0.326465 -0.050414 0.030 Uiso 1 1 calc R
N5 N 0.9226(3) 0.4140(2) 0.0170(4) 0.0218(8) Uani 1 1 d .
N6 N 0.8220(3) 0.4291(2) -0.0442(4) 0.0197(8) Uani 1 1 d .
N7 N 0.6313(3) 0.4689(2) -0.1467(4) 0.0206(8) Uani 1 1 d .
N8 N 1.0607(3) 0.4400(2) 0.2084(4) 0.0237(8) Uani 1 1 d .
H8 H 1.087192 0.463011 0.288277 0.028 Uiso 1 1 calc R
C1 C 0.6588(3) 0.3132(2) 0.0590(4) 0.0193(9) Uani 1 1 d .
C2 C 0.9024(3) 0.2484(3) 0.2142(5) 0.0222(10) Uani 1 1 d .
H2 H 0.906851 0.204904 0.161161 0.027 Uiso 1 1 calc R
C3 C 0.9882(4) 0.2730(3) 0.3331(4) 0.0219(10) Uani 1 1 d .
C4 C 1.0833(4) 0.2385(3) 0.3765(5) 0.0253(10) Uani 1 1 d .
H4A H 1.095778 0.195146 0.329178 0.030 Uiso 1 1 calc R
C5 C 1.1598(4) 0.2685(3) 0.4901(5) 0.0291(11) Uani 1 1 d .
H5 H 1.225272 0.245344 0.522516 0.035 Uiso 1 1 calc R
C6 C 1.1405(4) 0.3318(3) 0.5554(5) 0.0299(11) Uani 1 1 d .
H6 H 1.192868 0.353897 0.631748 0.036 Uiso 1 1 calc R
C7 C 1.0427(4) 0.3634(3) 0.5084(5) 0.0246(10) Uani 1 1 d .
H7 H 1.028916 0.406689 0.554797 0.030 Uiso 1 1 calc R
C8 C 0.5617(4) 0.2412(3) -0.1497(5) 0.0312(12) Uani 1 1 d .
H8A H 0.585973 0.190118 -0.106536 0.037 Uiso 1 1 calc R
H8B H 0.603932 0.256338 -0.202120 0.037 Uiso 1 1 calc R
C9 C 0.4527(4) 0.2346(4) -0.2439(6) 0.0488(16) Uani 1 1 d .
H9A H 0.446556 0.195051 -0.313350 0.073 Uiso 1 1 calc GR
H9B H 0.429314 0.284931 -0.288231 0.073 Uiso 1 1 calc GR
H9C H 0.411042 0.219577 -0.191856 0.073 Uiso 1 1 calc GR
C10 C 0.9615(3) 0.4492(3) 0.1361(4) 0.0203(9) Uani 1 1 d .
C11 C 0.7712(4) 0.4021(3) -0.1637(4) 0.0228(10) Uani 1 1 d .
H11 H 0.802496 0.370091 -0.210205 0.027 Uiso 1 1 calc R
C12 C 0.6653(4) 0.4223(3) -0.2246(4) 0.0223(10) Uani 1 1 d .
C13 C 0.6021(4) 0.3970(3) -0.3524(5) 0.0282(11) Uani 1 1 d .
H13 H 0.627314 0.364392 -0.405362 0.034 Uiso 1 1 calc R
C14 C 0.5011(4) 0.4203(3) -0.4013(5) 0.0349(12) Uani 1 1 d .
H14 H 0.456387 0.404664 -0.489417 0.042 Uiso 1 1 calc R
C15 C 0.4664(4) 0.4659(3) -0.3219(5) 0.0342(12) Uani 1 1 d .
H15 H 0.396930 0.480698 -0.352891 0.041 Uiso 1 1 calc R
C16 C 0.5339(4) 0.4905(3) -0.1951(5) 0.0261(10) Uani 1 1 d .
H16 H 0.509935 0.523541 -0.141494 0.031 Uiso 1 1 calc R
C17 C 1.1270(4) 0.3932(3) 0.1603(5) 0.0290(11) Uani 1 1 d .
H17A H 1.126877 0.415026 0.073594 0.035 Uiso 1 1 calc R
H17B H 1.100841 0.339252 0.142929 0.035 Uiso 1 1 calc R
C18 C 1.2342(4) 0.3924(3) 0.2643(5) 0.0361(13) Uani 1 1 d .
H18A H 1.280059 0.371034 0.222785 0.054 Uiso 1 1 calc GR
H18B H 1.237158 0.359992 0.341918 0.054 Uiso 1 1 calc GR
H18C H 1.255103 0.445642 0.295564 0.054 Uiso 1 1 calc GR

loop_
_atom_site_aniso_label
_atom_site_aniso_U_11
_atom_site_aniso_U_22
_atom_site_aniso_U_33
_atom_site_aniso_U_23
_atom_site_aniso_U_13
_atom_site_aniso_U_12
Br1 0.0305(3) 0.0317(3) 0.0225(2) -0.0056(2) 0.0120(2) 0.0005(2)
Br2 0.0271(3) 0.0249(2) 0.0295(3) -0.0027(2) 0.0089(2) 0.0046(2)
Cu1 0.0215(3) 0.0205(3) 0.0183(3) -0.0036(2) 0.0072(2) 0.0014(2)
Cu2 0.0200(3) 0.0222(3) 0.0178(3) -0.0030(2) 0.0082(2) 0.0022(2)
S1 0.0208(6) 0.0200(5) 0.0206(5) -0.0042(5) 0.0081(5) -0.0006(5)
S2 0.0187(6) 0.0258(6) 0.0212(5) -0.0056(5) 0.0078(5) 0.0015(5)
N1 0.028(2) 0.0199(19) 0.0231(19) -0.0031(17) 0.0075(18) -0.0017(17)
N2 0.025(2) 0.0146(17) 0.0193(18) -0.0023(15) 0.0083(17) -0.0028(16)
N3 0.026(2) 0.0209(19) 0.0192(18) 0.0028(16) 0.0083(17) 0.0006(17)
N4 0.025(2) 0.023(2) 0.025(2) -0.0074(17) 0.0085(18) -0.0024(17)
N5 0.021(2) 0.0231(19) 0.0221(19) 0.0001(17) 0.0091(17) 0.0016(17)
N6 0.0198(19) 0.0230(19) 0.0173(17) -0.0012(16) 0.0082(16) 0.0029(16)
N7 0.023(2) 0.0223(19) 0.0174(17) 0.0002(16) 0.0079(17) 0.0000(17)
N8 0.024(2) 0.026(2) 0.0224(19) -0.0030(17) 0.0092(18) 0.0024(17)
C1 0.020(2) 0.018(2) 0.020(2) -0.0051(18) 0.007(2) -0.0049(18)
C2 0.022(2) 0.020(2) 0.025(2) -0.003(2) 0.009(2) 0.004(2)
C3 0.027(3) 0.018(2) 0.023(2) 0.0011(19) 0.012(2) 0.001(2)
C4 0.030(3) 0.021(2) 0.028(2) 0.002(2) 0.013(2) 0.005(2)
C5 0.023(3) 0.034(3) 0.031(3) 0.010(2) 0.011(2) 0.001(2)
C6 0.030(3) 0.035(3) 0.022(2) 0.004(2) 0.007(2) -0.002(2)
C7 0.024(3) 0.025(2) 0.025(2) -0.005(2) 0.009(2) -0.002(2)
C8 0.041(3) 0.028(3) 0.022(2) -0.006(2) 0.008(2) -0.005(2)
C9 0.041(4) 0.054(4) 0.046(3) -0.030(3) 0.009(3) -0.015(3)
C10 0.020(2) 0.023(2) 0.020(2) 0.0011(19) 0.011(2) 0.0011(19)
C11 0.027(3) 0.024(2) 0.018(2) -0.0014(19) 0.009(2) -0.001(2)
C12 0.030(3) 0.020(2) 0.019(2) -0.0019(19) 0.011(2) -0.001(2)
C13 0.036(3) 0.029(3) 0.021(2) -0.007(2) 0.012(2) -0.001(2)
C14 0.033(3) 0.043(3) 0.022(2) 0.000(2) 0.003(2) -0.005(3)
C15 0.021(3) 0.048(3) 0.030(3) 0.004(3) 0.006(2) 0.004(2)
C16 0.025(3) 0.030(3) 0.024(2) 0.000(2) 0.010(2) 0.000(2)
C17 0.029(3) 0.028(3) 0.036(3) 0.003(2) 0.019(2) 0.007(2)
C18 0.028(3) 0.041(3) 0.043(3) 0.011(3) 0.017(3) 0.012(2)

loop_
_atom_type_symbol
_atom_type_description
_atom_type_scat_dispersion_real
_atom_type_scat_dispersion_imag
_atom_type_scat_source
C C 0.0033 0.0016 'International Tables Vol C Tables 4.2.6.8 and 6.1.1.4'
H H 0.0000 0.0000 'International Tables Vol C Tables 4.2.6.8 and 6.1.1.4'
Br Br -0.2901 2.4595 'International Tables Vol C Tables 4.2.6.8 and 6.1.1.4'
Cu Cu 0.3201 1.2651 'International Tables Vol C Tables 4.2.6.8 and 6.1.1.4'
N N 0.0061 0.0033 'International Tables Vol C Tables 4.2.6.8 and 6.1.1.4'
S S 0.1246 0.1234 'International Tables Vol C Tables 4.2.6.8 and 6.1.1.4'

loop_
_geom_angle_atom_site_label_1
_geom_angle_atom_site_label_2
_geom_angle_atom_site_label_3
_geom_angle
Br1 Cu1 S2 93.80(3)
S1 Cu1 Br1 97.00(4)
S1 Cu1 S2 92.40(4)
N2 Cu1 Br1 160.54(10)
N2 Cu1 S1 82.86(11)
N2 Cu1 S2 105.65(10)
N2 Cu1 N3 80.38(15)
N3 Cu1 Br1 99.16(10)
N3 Cu1 S1 163.21(11)
N3 Cu1 S2 91.05(11)
Br2 Cu2 S1 97.46(3)
S2 Cu2 Br2 96.46(4)
S2 Cu2 S1 94.51(4)
N6 Cu2 Br2 157.67(11)
N6 Cu2 S1 104.85(11)
N6 Cu2 S2 82.85(11)
N6 Cu2 N7 80.86(15)
N7 Cu2 Br2 98.09(11)
N7 Cu2 S1 90.93(10)
N7 Cu2 S2 163.66(11)
Cu1 S1 Cu2 85.51(4)
C1 S1 Cu1 95.98(16)
C1 S1 Cu2 95.13(14)
Cu2 S2 Cu1 83.89(4)
C10 S2 Cu1 93.39(15)
C10 S2 Cu2 95.80(16)
C1 N1 N2 111.7(4)
N1 N2 Cu1 124.8(3)
C2 N2 Cu1 115.5(3)
C2 N2 N1 119.7(4)
C3 N3 Cu1 112.7(3)
C7 N3 Cu1 127.8(3)
C7 N3 C3 119.4(4)
C1 N4 H4 118.2
C1 N4 C8 123.5(4)
C8 N4 H4 118.2
C10 N5 N6 111.2(4)
N5 N6 Cu2 124.9(3)
C11 N6 Cu2 114.6(3)
C11 N6 N5 120.4(4)
C12 N7 Cu2 112.3(3)
C16 N7 Cu2 129.0(3)
C16 N7 C12 118.7(4)
C10 N8 H8 118.6
C10 N8 C17 122.7(4)
C17 N8 H8 118.6
N1 C1 S1 124.6(3)
N1 C1 N4 117.9(4)
N4 C1 S1 117.5(3)
N2 C2 H2 121.5
N2 C2 C3 117.0(4)
C3 C2 H2 121.5
N3 C3 C2 114.3(4)
N3 C3 C4 121.5(4)
C4 C3 C2 124.2(4)
C3 C4 H4A 120.6
C5 C4 C3 118.7(4)
C5 C4 H4A 120.6
C4 C5 H5 120.2
C6 C5 C4 119.6(5)
C6 C5 H5 120.2
C5 C6 H6 120.4
C5 C6 C7 119.1(5)
C7 C6 H6 120.4
N3 C7 C6 121.6(4)
N3 C7 H7 119.2
C6 C7 H7 119.2
N4 C8 H8A 109.6
N4 C8 H8B 109.6
N4 C8 C9 110.2(4)
H8A C8 H8B 108.1
C9 C8 H8A 109.6
C9 C8 H8B 109.6
C8 C9 H9A 109.5
C8 C9 H9B 109.5
C8 C9 H9C 109.5
H9A C9 H9B 109.5
H9A C9 H9C 109.5
H9B C9 H9C 109.5
N5 C10 S2 125.2(3)
N5 C10 N8 118.0(4)
N8 C10 S2 116.8(3)
N6 C11 H11 121.2
N6 C11 C12 117.6(4)
C12 C11 H11 121.2
N7 C12 C11 114.7(4)
N7 C12 C13 122.0(4)
C13 C12 C11 123.3(4)
C12 C13 H13 120.8
C12 C13 C14 118.4(4)
C14 C13 H13 120.8
C13 C14 H14 120.2
C15 C14 C13 119.5(5)
C15 C14 H14 120.2
C14 C15 H15 120.3
C14 C15 C16 119.4(5)
C16 C15 H15 120.3
N7 C16 C15 121.9(4)
N7 C16 H16 119.0
C15 C16 H16 119.0
N8 C17 H17A 109.5
N8 C17 H17B 109.5
N8 C17 C18 110.8(4)
H17A C17 H17B 108.1
C18 C17 H17A 109.5
C18 C17 H17B 109.5
C17 C18 H18A 109.5
C17 C18 H18B 109.5
C17 C18 H18C 109.5
H18A C18 H18B 109.5
H18A C18 H18C 109.5
H18B C18 H18C 109.5

loop_
_geom_bond_atom_site_label_1
_geom_bond_atom_site_label_2
_geom_bond_distance
Br1 Cu1 2.3961(7)
Br2 Cu2 2.4013(7)
Cu1 S1 2.2705(13)
Cu1 S2 2.8055(13)
Cu1 N2 1.992(3)
Cu1 N3 2.028(4)
Cu2 S1 2.7315(12)
Cu2 S2 2.2642(13)
Cu2 N6 1.990(3)
Cu2 N7 2.023(4)
S1 C1 1.757(4)
S2 C10 1.749(4)
N1 N2 1.360(5)
N1 C1 1.322(6)
N2 C2 1.282(5)
N3 C3 1.359(5)
N3 C7 1.328(6)
N4 H4 0.8800
N4 C1 1.332(6)
N4 C8 1.457(5)
N5 N6 1.355(5)
N5 C10 1.319(5)
N6 C11 1.286(5)
N7 C12 1.358(5)
N7 C16 1.334(6)
N8 H8 0.8800
N8 C10 1.337(5)
N8 C17 1.464(5)
C2 H2 0.9500
C2 C3 1.450(6)
C3 C4 1.385(6)
C4 H4A 0.9500
C4 C5 1.385(6)
C5 H5 0.9500
C5 C6 1.368(7)
C6 H6 0.9500
C6 C7 1.397(6)
C7 H7 0.9500
C8 H8A 0.9900
C8 H8B 0.9900
C8 C9 1.500(7)
C9 H9A 0.9800
C9 H9B 0.9800
C9 H9C 0.9800
C11 H11 0.9500
C11 C12 1.439(6)
C12 C13 1.386(6)
C13 H13 0.9500
C13 C14 1.389(7)
C14 H14 0.9500
C14 C15 1.366(7)
C15 H15 0.9500
C15 C16 1.392(7)
C16 H16 0.9500
C17 H17A 0.9900
C17 H17B 0.9900
C17 C18 1.509(7)
C18 H18A 0.9800
C18 H18B 0.9800
C18 H18C 0.9800

loop_
_geom_hbond_atom_site_label_D
_geom_hbond_atom_site_label_H
_geom_hbond_atom_site_label_A
_geom_hbond_distance_DH
_geom_hbond_distance_HA
_geom_hbond_distance_DA
_geom_hbond_angle_DHA
_geom_hbond_site_symmetry_A
C17 H17A N6 0.99 2.82 3.465(6) 123.3 3_765

loop_
_geom_torsion_atom_site_label_1
_geom_torsion_atom_site_label_2
_geom_torsion_atom_site_label_3
_geom_torsion_atom_site_label_4
_geom_torsion
Cu1 S1 C1 N1 -3.3(4)
Cu1 S1 C1 N4 178.3(3)
Cu1 S2 C10 N5 81.5(4)
Cu1 S2 C10 N8 -96.5(3)
Cu1 N2 C2 C3 -2.1(5)
Cu1 N3 C3 C2 -1.1(5)
Cu1 N3 C3 C4 178.4(3)
Cu1 N3 C7 C6 -176.8(3)
Cu2 S1 C1 N1 82.7(4)
Cu2 S1 C1 N4 -95.7(3)
Cu2 S2 C10 N5 -2.7(4)
Cu2 S2 C10 N8 179.3(3)
Cu2 N6 C11 C12 0.0(5)
Cu2 N7 C12 C11 -0.6(5)
Cu2 N7 C12 C13 179.6(4)
Cu2 N7 C16 C15 -178.5(3)
N1 N2 C2 C3 179.9(4)
N2 N1 C1 S1 2.2(5)
N2 N1 C1 N4 -179.3(4)
N2 C2 C3 N3 2.1(6)
N2 C2 C3 C4 -177.4(4)
N3 C3 C4 C5 -0.9(7)
N5 N6 C11 C12 -178.1(4)
N6 N5 C10 S2 2.3(5)
N6 N5 C10 N8 -179.7(4)
N6 C11 C12 N7 0.5(6)
N6 C11 C12 C13 -179.8(4)
N7 C12 C13 C14 0.0(7)
C1 N1 N2 Cu1 0.5(5)
C1 N1 N2 C2 178.4(4)
C1 N4 C8 C9 174.7(4)
C2 C3 C4 C5 178.6(4)
C3 N3 C7 C6 -0.7(7)
C3 C4 C5 C6 -1.0(7)
C4 C5 C6 C7 2.0(7)
C5 C6 C7 N3 -1.2(7)
C7 N3 C3 C2 -177.8(4)
C7 N3 C3 C4 1.7(6)
C8 N4 C1 S1 172.9(3)
C8 N4 C1 N1 -5.6(6)
C10 N5 N6 Cu2 -0.5(5)
C10 N5 N6 C11 177.4(4)
C10 N8 C17 C18 -179.0(4)
C11 C12 C13 C14 -179.7(4)
C12 N7 C16 C15 0.7(7)
C12 C13 C14 C15 -1.3(7)
C13 C14 C15 C16 2.3(8)
C14 C15 C16 N7 -2.0(7)
C16 N7 C12 C11 -180.0(4)
C16 N7 C12 C13 0.3(6)
C17 N8 C10 S2 178.6(3)
C17 N8 C10 N5 0.4(6)
